data_4311326
loop_
_publ_author_name
'Melissa L. Golden'
'Jason C. Yarbrough'
'Joseph H. Reibenspies'
'Marcetta Y. Darensbourg'

_publ_section_title
;
 Sensing of Sulfur Dioxide by Base Metal Thiolates: Structures and
 Properties of Molecular NiN2S2/SO2 Adducts
;
_journal_name_full 'Inorganic Chemistry'
_journal_page_first 4702
_journal_page_last 4707
_journal_paper_doi 10.1021/ic049387n
_journal_volume 43
_journal_year 2004
_chemical_formula_moiety 'C9 H18 N2 Ni O4 S4'
_chemical_formula_sum 'C9 H18 N2 Ni O4 S4'
_chemical_formula_weight 405.20
_chemical_name_common '2 SO2 adduct of (bme-dach)Ni '
_chemical_name_systematic
; 
 ? 
;
_space_group_IT_number 14
_symmetry_cell_setting monoclinic
_symmetry_space_group_name_Hall '-P 2ybc'
_symmetry_space_group_name_H-M 'P 1 21/c 1'
_atom_sites_solution_hydrogens geom
_atom_sites_solution_primary direct
_atom_sites_solution_secondary difmap
_audit_creation_method SHELXL-97
_cell_angle_alpha 90.00
_cell_angle_beta 91.963(6)
_cell_angle_gamma 90.00
_cell_formula_units_Z 4
_cell_length_a 10.308(4)
_cell_length_b 13.334(5)
_cell_length_c 10.842(4)
_cell_measurement_temperature 273(2)
_cell_volume 1489.3(10)
_computing_cell_refinement 'Bruker SMART'
_computing_data_collection 'Bruker SMART'
_computing_data_reduction 'Bruker SAINT'
_computing_molecular_graphics 'Bruker SHELXTL'
_computing_publication_material 'Bruker SHELXTL'
_computing_structure_refinement 'SHELXL-97 (Sheldrick, 1997)'
_computing_structure_solution 'SHELXS-97 (Sheldrick, 1990)'
_diffrn_measured_fraction_theta_full 0.994
_diffrn_measured_fraction_theta_max 0.994
_diffrn_measurement_device_type 'CCD area detector'
_diffrn_measurement_method 'phi and omega scans'
_diffrn_radiation_monochromator graphite
_diffrn_radiation_source 'fine-focus sealed tube'
_diffrn_radiation_type MoK\a
_diffrn_radiation_wavelength 0.71073
_diffrn_reflns_av_R_equivalents 0.0299
_diffrn_reflns_av_sigmaI/netI 0.0285
_diffrn_reflns_limit_h_max 11
_diffrn_reflns_limit_h_min -10
_diffrn_reflns_limit_k_max 14
_diffrn_reflns_limit_k_min -14
_diffrn_reflns_limit_l_max 8
_diffrn_reflns_limit_l_min -12
_diffrn_reflns_number 6454
_diffrn_reflns_theta_full 23.29
_diffrn_reflns_theta_max 23.29
_diffrn_reflns_theta_min 1.98
_exptl_absorpt_coefficient_mu 1.875
_exptl_absorpt_correction_type none
_exptl_crystal_colour ruby_red
_exptl_crystal_density_diffrn 1.807
_exptl_crystal_density_meas 0
_exptl_crystal_density_method 'not measured'
_exptl_crystal_description block
_exptl_crystal_F_000 840
_exptl_crystal_size_max 0.20
_exptl_crystal_size_mid 0.20
_exptl_crystal_size_min 0.10
_refine_diff_density_max 0.252
_refine_diff_density_min -0.227
_refine_diff_density_rms 0.057
_refine_ls_extinction_method none
_refine_ls_goodness_of_fit_ref 1.051
_refine_ls_hydrogen_treatment mixed
_refine_ls_matrix_type full
_refine_ls_number_parameters 181
_refine_ls_number_reflns 2132
_refine_ls_number_restraints 0
_refine_ls_restrained_S_all 1.051
_refine_ls_R_factor_all 0.0228
_refine_ls_R_factor_gt 0.0207
_refine_ls_shift/su_max 0.006
_refine_ls_shift/su_mean 0.001
_refine_ls_structure_factor_coef Fsqd
_refine_ls_weighting_details 'calc w=1/[\s^2^(Fo^2^)+(0.0256P)^2^+0.1031P] where P=(Fo^2^+2Fc^2^)/3'
_refine_ls_weighting_scheme calc
_refine_ls_wR_factor_gt 0.0511
_refine_ls_wR_factor_ref 0.0520
_reflns_number_gt 1962
_reflns_number_total 2132
_reflns_threshold_expression >2sigma(I)
_cod_data_source_file ic049387nsi20040510_125407.cif
_cod_data_source_block mdmgm
_cod_depositor_comments
;
The following automatic conversions were performed:
'_symmetry_cell_setting' value 'Monoclinic' changed to 'monoclinic'
according to '/home/saulius/struct/CIF-dictionaries/cif_core.dic'
dictionary named 'cif_core.dic' version 2.4.1 from 2010-06-29.

Automatic conversion script
Id: cif_fix_enum 1527 2010-12-29 10:47:43Z saulius 
;
_cod_database_code 4311326
_diffrn_temperature -173.15(2)

loop_
_symmetry_equiv_pos_as_xyz
'x, y, z'
'-x, y+1/2, -z+1/2'
'-x, -y, -z'
'x, -y-1/2, z-1/2'

loop_
_atom_site_label
_atom_site_type_symbol
_atom_site_fract_x
_atom_site_fract_y
_atom_site_fract_z
_atom_site_U_iso_or_equiv
_atom_site_adp_type
_atom_site_occupancy
_atom_site_symmetry_multiplicity
_atom_site_calc_flag
_atom_site_refinement_flags
_atom_site_disorder_assembly
_atom_site_disorder_group
Ni1 Ni 0.81929(3) 0.501858(18) 0.24948(2) 0.01162(10) Uani 1 1 d . . .
N1 N 0.64790(17) 0.55499(13) 0.26709(15) 0.0134(4) Uani 1 1 d . . .
N2 N 0.85639(17) 0.63665(13) 0.19886(15) 0.0137(4) Uani 1 1 d . . .
S1 S 0.75711(5) 0.35415(4) 0.30355(5) 0.01488(15) Uani 1 1 d . . .
S2 S 1.01278(5) 0.45398(4) 0.20631(5) 0.01523(15) Uani 1 1 d . . .
S3 S 1.14386(5) 0.46340(4) 0.41049(5) 0.01794(15) Uani 1 1 d . . .
S4 S 0.73455(5) 0.25910(4) 0.08814(5) 0.01850(16) Uani 1 1 d . . .
O1 O 1.26761(14) 0.42588(11) 0.36882(14) 0.0231(4) Uani 1 1 d . . .
O2 O 1.07441(15) 0.39053(12) 0.48349(14) 0.0247(4) Uani 1 1 d . . .
O3 O 0.65159(17) 0.33006(12) 0.02249(15) 0.0327(5) Uani 1 1 d . . .
O4 O 0.66812(17) 0.17122(12) 0.13075(15) 0.0339(5) Uani 1 1 d . . .
C1 C 0.5838(2) 0.38072(16) 0.3087(2) 0.0173(5) Uani 1 1 d . . .
H1A H 0.5424 0.3683 0.2284 0.021 Uiso 1 1 calc R . .
H1B H 0.5440 0.3373 0.3685 0.021 Uiso 1 1 calc R . .
C2 C 0.5660(2) 0.48916(15) 0.3445(2) 0.0179(5) Uani 1 1 d . . .
H2A H 0.4754 0.5078 0.3329 0.021 Uiso 1 1 calc R . .
H2B H 0.5905 0.4981 0.4310 0.021 Uiso 1 1 calc R . .
C3 C 0.5909(2) 0.56225(16) 0.13790(19) 0.0173(5) Uani 1 1 d . . .
H3A H 0.4989 0.5767 0.1414 0.021 Uiso 1 1 calc R . .
H3B H 0.6005 0.4982 0.0969 0.021 Uiso 1 1 calc R . .
C4 C 0.6561(2) 0.64375(16) 0.0627(2) 0.0186(5) Uani 1 1 d . . .
H4A H 0.6275 0.6364 -0.0230 0.022 Uiso 1 1 calc R . .
H4B H 0.6260 0.7085 0.0907 0.022 Uiso 1 1 calc R . .
C5 C 0.8033(2) 0.64388(16) 0.06905(19) 0.0175(5) Uani 1 1 d . . .
H5A H 0.8349 0.5877 0.0218 0.021 Uiso 1 1 calc R . .
H5B H 0.8346 0.7051 0.0319 0.021 Uiso 1 1 calc R . .
C6 C 0.6606(2) 0.65763(16) 0.3229(2) 0.0178(5) Uani 1 1 d . . .
H6A H 0.6629 0.6526 0.4122 0.021 Uiso 1 1 calc R . .
H6B H 0.5863 0.6983 0.2975 0.021 Uiso 1 1 calc R . .
C7 C 0.7851(2) 0.70691(16) 0.2805(2) 0.0173(5) Uani 1 1 d . . .
H7A H 0.7641 0.7681 0.2357 0.021 Uiso 1 1 calc R . .
H7B H 0.8400 0.7243 0.3518 0.021 Uiso 1 1 calc R . .
C8 C 0.9987(2) 0.65837(16) 0.2049(2) 0.0182(5) Uani 1 1 d . . .
H8A H 1.0276 0.6670 0.2903 0.022 Uiso 1 1 calc R . .
H8B H 1.0155 0.7203 0.1612 0.022 Uiso 1 1 calc R . .
C9 C 1.0732(2) 0.57377(15) 0.1481(2) 0.0180(5) Uani 1 1 d . . .
H9A H 1.1650 0.5806 0.1693 0.022 Uiso 1 1 calc R . .
H9B H 1.0621 0.5760 0.0589 0.022 Uiso 1 1 calc R . .

loop_
_atom_site_aniso_label
_atom_site_aniso_U_11
_atom_site_aniso_U_22
_atom_site_aniso_U_33
_atom_site_aniso_U_23
_atom_site_aniso_U_13
_atom_site_aniso_U_12
Ni1 0.00997(17) 0.01139(18) 0.01351(18) 0.00098(11) 0.00069(12) -0.00016(11)
N1 0.0127(10) 0.0138(10) 0.0137(10) 0.0004(8) 0.0003(8) 0.0011(8)
N2 0.0141(10) 0.0138(10) 0.0130(10) 0.0001(8) -0.0002(8) -0.0008(8)
S1 0.0125(3) 0.0134(3) 0.0187(3) 0.0025(2) 0.0002(2) -0.0005(2)
S2 0.0121(3) 0.0175(3) 0.0161(3) 0.0001(2) 0.0019(2) 0.0003(2)
S3 0.0163(3) 0.0182(3) 0.0191(3) -0.0027(3) -0.0032(2) 0.0025(3)
S4 0.0152(3) 0.0173(3) 0.0230(4) -0.0010(3) 0.0004(2) 0.0011(2)
O1 0.0141(9) 0.0236(9) 0.0313(10) -0.0058(8) -0.0027(7) 0.0010(7)
O2 0.0259(10) 0.0285(9) 0.0198(9) 0.0067(7) 0.0007(7) 0.0048(8)
O3 0.0414(12) 0.0304(10) 0.0255(10) -0.0084(8) -0.0136(8) 0.0180(9)
O4 0.0435(12) 0.0232(9) 0.0357(11) -0.0069(8) 0.0117(9) -0.0144(8)
C1 0.0114(12) 0.0196(12) 0.0209(13) 0.0032(10) 0.0003(9) -0.0023(10)
C2 0.0136(13) 0.0218(13) 0.0183(13) 0.0014(10) 0.0027(10) -0.0005(10)
C3 0.0145(13) 0.0197(12) 0.0173(13) -0.0002(10) -0.0031(10) 0.0010(10)
C4 0.0213(14) 0.0208(13) 0.0134(13) 0.0014(10) -0.0029(10) 0.0019(10)
C5 0.0247(14) 0.0155(12) 0.0123(12) -0.0001(10) -0.0006(10) -0.0017(10)
C6 0.0211(14) 0.0167(12) 0.0155(13) -0.0033(10) -0.0001(10) 0.0050(10)
C7 0.0217(13) 0.0143(12) 0.0158(13) -0.0016(10) -0.0005(10) 0.0009(10)
C8 0.0199(13) 0.0173(12) 0.0173(13) 0.0009(10) -0.0011(10) -0.0060(10)
C9 0.0133(12) 0.0227(13) 0.0182(13) 0.0037(10) 0.0020(10) -0.0032(10)

loop_
_atom_type_symbol
_atom_type_description
_atom_type_scat_dispersion_real
_atom_type_scat_dispersion_imag
_atom_type_scat_source
C C 0.0033 0.0016 'International Tables Vol C Tables 4.2.6.8 and 6.1.1.4'
H H 0.0000 0.0000 'International Tables Vol C Tables 4.2.6.8 and 6.1.1.4'
N N 0.0061 0.0033 'International Tables Vol C Tables 4.2.6.8 and 6.1.1.4'
S S 0.1246 0.1234 'International Tables Vol C Tables 4.2.6.8 and 6.1.1.4'
Ni Ni 0.3393 1.1124 'International Tables Vol C Tables 4.2.6.8 and 6.1.1.4'
O O 0.0106 0.0060 'International Tables Vol C Tables 4.2.6.8 and 6.1.1.4'

loop_
_geom_angle_atom_site_label_1
_geom_angle_atom_site_label_2
_geom_angle_atom_site_label_3
_geom_angle
_geom_angle_site_symmetry_1
_geom_angle_site_symmetry_3
_geom_angle_publ_flag
N1 Ni1 N2 82.87(7) . . ?
N1 Ni1 S1 91.54(6) . . ?
N2 Ni1 S1 174.20(5) . . ?
N1 Ni1 S2 172.06(5) . . ?
N2 Ni1 S2 91.16(6) . . ?
S1 Ni1 S2 94.25(3) . . ?
C6 N1 C2 110.63(17) . . ?
C6 N1 C3 110.05(16) . . ?
C2 N1 C3 110.52(16) . . ?
C6 N1 Ni1 108.00(13) . . ?
C2 N1 Ni1 112.24(13) . . ?
C3 N1 Ni1 105.23(13) . . ?
C8 N2 C5 110.85(16) . . ?
C8 N2 C7 110.67(16) . . ?
C5 N2 C7 110.16(16) . . ?
C8 N2 Ni1 111.92(13) . . ?
C5 N2 Ni1 105.02(12) . . ?
C7 N2 Ni1 108.04(13) . . ?
C1 S1 Ni1 97.55(7) . . ?
C9 S2 Ni1 98.30(8) . . ?
C9 S2 S3 94.56(7) . . ?
Ni1 S2 S3 105.21(3) . . ?
O2 S3 O1 113.04(9) . . ?
O2 S3 S2 100.53(7) . . ?
O1 S3 S2 99.04(7) . . ?
O4 S4 O3 114.22(11) . . ?
C2 C1 S1 108.75(15) . . ?
N1 C2 C1 109.98(18) . . ?
N1 C3 C4 112.21(17) . . ?
C5 C4 C3 115.73(18) . . ?
N2 C5 C4 112.10(17) . . ?
N1 C6 C7 109.51(18) . . ?
N2 C7 C6 110.05(17) . . ?
N2 C8 C9 110.50(17) . . ?
C8 C9 S2 109.06(15) . . ?

loop_
_geom_bond_atom_site_label_1
_geom_bond_atom_site_label_2
_geom_bond_distance
_geom_bond_site_symmetry_2
_geom_bond_publ_flag
Ni1 N1 1.9190(18) . ?
Ni1 N2 1.9216(18) . ?
Ni1 S1 2.1585(9) . ?
Ni1 S2 2.1607(9) . ?
N1 C6 1.500(3) . ?
N1 C2 1.496(3) . ?
N1 C3 1.503(3) . ?
N2 C8 1.494(3) . ?
N2 C5 1.496(3) . ?
N2 C7 1.498(3) . ?
S1 C1 1.824(2) . ?
S2 C9 1.834(2) . ?
S2 S3 2.5567(11) . ?
S3 O2 1.4566(17) . ?
S3 O1 1.4564(17) . ?
S4 O4 1.4412(17) . ?
S4 O3 1.4463(16) . ?
C1 C2 1.510(3) . ?
C3 C4 1.528(3) . ?
C4 C5 1.516(3) . ?
C6 C7 1.527(3) . ?
C8 C9 1.509(3) . ?
